data_2226336
loop_
_publ_author_name
'Liu, Wen-Jing'
'Li, Zhao-Yang'
'Wei, Zhi-Qiang'
'Yue, Shan-Tang'

_publ_section_title
;
 Tetra-\m-acetato-\k^4^<i>O</i>:<i>O</i>';\k^3^<i>O</i>,<i>O</i>':<i>O</i>';\k^3^<i>O</i>:<i>O</i>,<i>O</i>'-bis[(acetato-\k^2^<i>O</i>,<i>O</i>')(1,10-phenanthroline-\k^2^<i>N</i>,<i>N</i>')europium(III)]
;
_journal_coeditor_code XU2753
_journal_issue 6
_journal_name_full 'Acta Crystallographica Section E'
_journal_page_first m606
_journal_paper_doi 10.1107/S1600536810015680
_journal_volume 66
_journal_year 2010
_chemical_formula_iupac '[Eu2 (C2 H3 O2)6 (C12 H8 N2)2]'
_chemical_formula_moiety 'C36 H34 Eu2 N4 O12'
_chemical_formula_sum 'C36 H34 Eu2 N4 O12'
_chemical_formula_weight 1018.61
_chemical_name_systematic
;
Tetra-\m-acetato-\k^4^<i>O</i>:<i>O</i>';\k^3^<i>O</i>,<i>O</i>':<i>O</i>';
\k^3^<i>O</i>:<i>O</i>,<i>O</i>'-bis[(acetato-\k^2^<i>O</i>,<i>O</i>')(1,10-
phenanthroline-\k^2^<i>N</i>,<i>N</i>')europium(III)]
;
_space_group_IT_number 2
_symmetry_cell_setting triclinic
_symmetry_space_group_name_Hall '-P 1'
_symmetry_space_group_name_H-M 'P -1'
_atom_sites_solution_hydrogens geom
_atom_sites_solution_primary direct
_atom_sites_solution_secondary difmap
_audit_creation_method SHELXL-97
_cell_angle_alpha 103.631(2)
_cell_angle_beta 109.254(2)
_cell_angle_gamma 98.300(3)
_cell_formula_units_Z 1
_cell_length_a 8.7671(19)
_cell_length_b 8.9265(19)
_cell_length_c 12.992(3)
_cell_measurement_reflns_used 2079
_cell_measurement_temperature 298(2)
_cell_measurement_theta_max 25.193
_cell_measurement_theta_min 0.662
_cell_volume 905.1(3)
_computing_cell_refinement 'SAINT (Bruker, 2001)'
_computing_data_collection 'SMART (Bruker, 2001)'
_computing_data_reduction 'SAINT (Bruker, 2001)'
_computing_molecular_graphics 'SHELXTL (Sheldrick, 2008)'
_computing_publication_material 'SHELXTL (Sheldrick, 2008)'
_computing_structure_refinement 'SHELXTL (Sheldrick, 2008)'
_computing_structure_solution 'SHELXTL (Sheldrick, 2008)'
_diffrn_ambient_temperature 298(2)
_diffrn_measured_fraction_theta_full 0.980
_diffrn_measured_fraction_theta_max 0.980
_diffrn_measurement_device_type 'Bruker SMART CCD'
_diffrn_measurement_method '\w scans'
_diffrn_radiation_monochromator graphite
_diffrn_radiation_source 'fine-focus sealed tube'
_diffrn_radiation_type MoK\a
_diffrn_radiation_wavelength 0.71073
_diffrn_reflns_av_R_equivalents 0.0210
_diffrn_reflns_av_sigmaI/netI 0.0465
_diffrn_reflns_limit_h_max 10
_diffrn_reflns_limit_h_min -10
_diffrn_reflns_limit_k_max 10
_diffrn_reflns_limit_k_min -8
_diffrn_reflns_limit_l_max 15
_diffrn_reflns_limit_l_min -14
_diffrn_reflns_number 5010
_diffrn_reflns_theta_full 26.00
_diffrn_reflns_theta_max 26.00
_diffrn_reflns_theta_min 1.74
_diffrn_standards_number 0
_exptl_absorpt_coefficient_mu 3.503
_exptl_absorpt_correction_T_max 0.571
_exptl_absorpt_correction_T_min 0.541
_exptl_absorpt_correction_type multi-scan
_exptl_absorpt_process_details '(SADABS; Bruker, 2001)'
_exptl_crystal_colour colorless
_exptl_crystal_density_diffrn 1.869
_exptl_crystal_density_method 'not measured'
_exptl_crystal_description block
_exptl_crystal_F_000 500
_exptl_crystal_size_max 0.20
_exptl_crystal_size_mid 0.19
_exptl_crystal_size_min 0.18
_refine_diff_density_max 0.795
_refine_diff_density_min -0.644
_refine_ls_extinction_method none
_refine_ls_goodness_of_fit_ref 1.050
_refine_ls_hydrogen_treatment constr
_refine_ls_matrix_type full
_refine_ls_number_parameters 247
_refine_ls_number_reflns 3474
_refine_ls_number_restraints 0
_refine_ls_restrained_S_all 1.050
_refine_ls_R_factor_all 0.0361
_refine_ls_R_factor_gt 0.0295
_refine_ls_shift/su_max 0.000
_refine_ls_shift/su_mean 0.000
_refine_ls_structure_factor_coef Fsqd
_refine_ls_weighting_details 'calc w=1/[\s^2^(Fo^2^)+(0.0250P)^2^+0.0000P] where P=(Fo^2^+2Fc^2^)/3'
_refine_ls_weighting_scheme calc
_refine_ls_wR_factor_gt 0.0588
_refine_ls_wR_factor_ref 0.0617
_reflns_number_gt 3062
_reflns_number_total 3474
_reflns_threshold_expression I>2\s(I)
_cod_data_source_file xu2753.cif
_cod_data_source_block I
_cod_database_code 2226336
_cod_database_fobs_code 2226336

loop_
_symmetry_equiv_pos_as_xyz
'x, y, z'
'-x, -y, -z'

loop_
_atom_site_type_symbol
_atom_site_label
_atom_site_fract_x
_atom_site_fract_y
_atom_site_fract_z
_atom_site_U_iso_or_equiv
_atom_site_adp_type
_atom_site_calc_flag
_atom_site_refinement_flags
_atom_site_occupancy
_atom_site_disorder_assembly
_atom_site_disorder_group
Eu Eu1 0.47430(3) 0.84412(3) 0.356229(17) 0.02341(8) Uani d . 1 . .
O O3 0.5788(4) 1.1409(4) 0.4756(2) 0.0312(7) Uani d . 1 . .
O O4 0.6208(4) 1.0735(4) 0.3157(2) 0.0336(7) Uani d . 1 . .
O O2 0.2565(4) 0.5955(4) 0.2687(3) 0.0419(8) Uani d . 1 . .
O O1 0.5000(4) 0.5829(4) 0.3834(3) 0.0373(8) Uani d . 1 . .
O O5 0.7449(4) 0.8969(4) 0.4988(2) 0.0310(7) Uani d . 1 . .
N N1 0.6375(4) 0.7194(4) 0.2384(3) 0.0277(8) Uani d . 1 . .
C C1 0.7671(6) 0.6658(5) 0.2863(4) 0.0362(11) Uani d . 1 . .
H H1 0.7915 0.6637 0.3612 0.043 Uiso calc R 1 . .
C C2 0.8702(6) 0.6116(6) 0.2307(4) 0.0423(12) Uani d . 1 . .
H H2 0.9609 0.5753 0.2678 0.051 Uiso calc R 1 . .
C C3 0.8341(6) 0.6134(6) 0.1215(4) 0.0450(13) Uani d . 1 . .
H H3 0.9007 0.5782 0.0829 0.054 Uiso calc R 1 . .
C C4 0.6972(6) 0.6680(6) 0.0664(4) 0.0368(11) Uani d . 1 . .
C C7 0.4176(6) 0.7809(6) -0.0387(4) 0.0421(13) Uani d . 1 . .
C C6 0.4559(6) 0.7750(5) 0.0747(3) 0.0294(10) Uani d . 1 . .
N N2 0.3612(5) 0.8179(4) 0.1353(3) 0.0323(9) Uani d . 1 . .
C C12 0.2280(6) 0.8637(6) 0.0849(4) 0.0437(13) Uani d . 1 . .
H H8 0.1601 0.8895 0.1249 0.052 Uiso calc R 1 . .
C C11 0.1825(7) 0.8757(7) -0.0271(4) 0.0565(16) Uani d . 1 . .
H H7 0.0883 0.9110 -0.0592 0.068 Uiso calc R 1 . .
C C10 0.2789(7) 0.8348(7) -0.0871(4) 0.0524(15) Uani d . 1 . .
H H6 0.2516 0.8431 -0.1607 0.063 Uiso calc R 1 . .
C C5 0.6006(6) 0.7203(5) 0.1290(4) 0.0299(10) Uani d . 1 . .
C C15 0.6463(5) 1.1743(5) 0.4079(4) 0.0284(10) Uani d . 1 . .
C C13 0.3479(6) 0.5207(5) 0.3230(4) 0.0327(11) Uani d . 1 . .
C C8 0.5223(7) 0.7281(7) -0.0976(4) 0.0534(15) Uani d . 1 . .
H H5 0.4986 0.7328 -0.1718 0.064 Uiso calc R 1 . .
O O6 0.7627(4) 1.0478(4) 0.6690(2) 0.0336(7) Uani d . 1 . .
C C14 0.2753(7) 0.3534(6) 0.3168(5) 0.0506(14) Uani d . 1 . .
H H9A 0.1575 0.3255 0.2737 0.076 Uiso calc R 1 . .
H H9B 0.2959 0.3470 0.3927 0.076 Uiso calc R 1 . .
H H9C 0.3264 0.2814 0.2800 0.076 Uiso calc R 1 . .
C C16 0.7559(6) 1.3374(6) 0.4417(4) 0.0422(12) Uani d . 1 . .
H H10A 0.8097 1.3412 0.3886 0.063 Uiso calc R 1 . .
H H10B 0.8385 1.3612 0.5172 0.063 Uiso calc R 1 . .
H H10C 0.6894 1.4140 0.4409 0.063 Uiso calc R 1 . .
C C9 0.6513(7) 0.6730(7) -0.0494(4) 0.0539(15) Uani d . 1 . .
H H4 0.7136 0.6367 -0.0914 0.065 Uiso calc R 1 . .
C C18 0.9975(5) 0.9554(6) 0.6560(4) 0.0395(12) Uani d . 1 . .
H H11A 1.0003 0.8457 0.6445 0.059 Uiso calc R 1 . .
H H11B 1.0414 1.0106 0.7365 0.059 Uiso calc R 1 . .
H H11C 1.0636 1.0025 0.6206 0.059 Uiso calc R 1 . .
C C17 0.8220(5) 0.9669(5) 0.6038(4) 0.0277(10) Uani d . 1 . .

loop_
_atom_site_aniso_label
_atom_site_aniso_U_11
_atom_site_aniso_U_22
_atom_site_aniso_U_33
_atom_site_aniso_U_12
_atom_site_aniso_U_13
_atom_site_aniso_U_23
Eu1 0.02392(12) 0.02795(13) 0.02150(12) 0.00926(9) 0.01093(9) 0.00800(9)
O3 0.0368(18) 0.0376(18) 0.0297(16) 0.0146(15) 0.0192(14) 0.0159(15)
O4 0.0410(19) 0.0386(19) 0.0242(16) 0.0079(15) 0.0181(14) 0.0077(15)
O2 0.039(2) 0.038(2) 0.045(2) 0.0085(16) 0.0110(16) 0.0142(17)
O1 0.038(2) 0.0360(19) 0.0442(19) 0.0151(15) 0.0170(16) 0.0167(16)
O5 0.0288(17) 0.0393(19) 0.0243(16) 0.0108(14) 0.0111(13) 0.0056(14)
N1 0.030(2) 0.028(2) 0.0260(19) 0.0091(16) 0.0132(16) 0.0064(16)
C1 0.044(3) 0.038(3) 0.032(3) 0.017(2) 0.019(2) 0.011(2)
C2 0.034(3) 0.047(3) 0.050(3) 0.018(2) 0.018(2) 0.013(3)
C3 0.046(3) 0.047(3) 0.048(3) 0.016(3) 0.031(3) 0.004(3)
C4 0.043(3) 0.037(3) 0.032(3) 0.011(2) 0.021(2) 0.003(2)
C7 0.050(3) 0.048(3) 0.025(2) 0.007(3) 0.014(2) 0.010(2)
C6 0.036(3) 0.027(2) 0.022(2) 0.004(2) 0.011(2) 0.0032(19)
N2 0.034(2) 0.035(2) 0.027(2) 0.0104(18) 0.0096(17) 0.0088(18)
C12 0.039(3) 0.061(4) 0.031(3) 0.024(3) 0.011(2) 0.012(3)
C11 0.064(4) 0.074(4) 0.033(3) 0.033(3) 0.009(3) 0.021(3)
C10 0.069(4) 0.060(4) 0.027(3) 0.018(3) 0.013(3) 0.016(3)
C5 0.037(3) 0.025(2) 0.028(2) 0.005(2) 0.015(2) 0.005(2)
C15 0.027(2) 0.034(3) 0.031(2) 0.012(2) 0.014(2) 0.015(2)
C13 0.043(3) 0.033(3) 0.029(2) 0.012(2) 0.024(2) 0.006(2)
C8 0.067(4) 0.071(4) 0.029(3) 0.018(3) 0.027(3) 0.015(3)
O6 0.0333(18) 0.0416(19) 0.0257(16) 0.0171(15) 0.0109(14) 0.0052(15)
C14 0.064(4) 0.033(3) 0.057(3) 0.004(3) 0.027(3) 0.016(3)
C16 0.049(3) 0.036(3) 0.046(3) 0.007(2) 0.027(3) 0.009(2)
C9 0.063(4) 0.066(4) 0.037(3) 0.017(3) 0.030(3) 0.008(3)
C18 0.030(3) 0.044(3) 0.041(3) 0.013(2) 0.009(2) 0.009(2)
C17 0.027(2) 0.028(2) 0.034(3) 0.0086(19) 0.014(2) 0.014(2)

loop_
_atom_type_symbol
_atom_type_description
_atom_type_scat_dispersion_real
_atom_type_scat_dispersion_imag
_atom_type_scat_source
C C 0.0033 0.0016 'International Tables Vol C Tables 4.2.6.8 and 6.1.1.4'
H H 0.0000 0.0000 'International Tables Vol C Tables 4.2.6.8 and 6.1.1.4'
Eu Eu -0.1578 3.6682 'International Tables Vol C Tables 4.2.6.8 and 6.1.1.4'
N N 0.0061 0.0033 'International Tables Vol C Tables 4.2.6.8 and 6.1.1.4'
O O 0.0106 0.0060 'International Tables Vol C Tables 4.2.6.8 and 6.1.1.4'

loop_
_geom_angle_atom_site_label_1
_geom_angle_atom_site_label_2
_geom_angle_atom_site_label_3
_geom_angle_site_symmetry_1
_geom_angle_site_symmetry_3
_geom_angle
_geom_angle_publ_flag
O3 Eu1 O6 2_676 2_676 75.03(10) ?
O3 Eu1 O5 2_676 . 76.96(10) ?
O6 Eu1 O5 2_676 . 137.07(10) ?
O3 Eu1 O2 2_676 . 86.29(10) ?
O6 Eu1 O2 2_676 . 81.08(11) ?
O5 Eu1 O2 . . 128.67(11) ?
O3 Eu1 O1 2_676 . 77.36(10) ?
O6 Eu1 O1 2_676 . 127.36(11) ?
O5 Eu1 O1 . . 75.84(10) ?
O2 Eu1 O1 . . 53.10(11) ?
O3 Eu1 O4 2_676 . 125.07(10) ?
O6 Eu1 O4 2_676 . 90.28(11) ?
O5 Eu1 O4 . . 79.96(10) ?
O2 Eu1 O4 . . 144.17(10) ?
O1 Eu1 O4 . . 141.79(10) ?
O3 Eu1 O3 2_676 . 74.40(11) ?
O6 Eu1 O3 2_676 . 72.72(10) ?
O5 Eu1 O3 . . 68.79(10) ?
O2 Eu1 O3 . . 150.59(10) ?
O1 Eu1 O3 . . 138.62(10) ?
O4 Eu1 O3 . . 50.80(9) ?
O3 Eu1 N1 2_676 . 143.33(11) ?
O6 Eu1 N1 2_676 . 139.90(10) ?
O5 Eu1 N1 . . 77.84(10) ?
O2 Eu1 N1 . . 89.07(11) ?
O1 Eu1 N1 . . 70.92(11) ?
O4 Eu1 N1 . . 75.40(10) ?
O3 Eu1 N1 . . 119.64(10) ?
O3 Eu1 N2 2_676 . 149.00(11) ?
O6 Eu1 N2 2_676 . 77.11(11) ?
O5 Eu1 N2 . . 133.80(10) ?
O2 Eu1 N2 . . 76.19(11) ?
O1 Eu1 N2 . . 110.07(11) ?
O4 Eu1 N2 . . 67.99(10) ?
O3 Eu1 N2 . . 109.76(10) ?
N1 Eu1 N2 . . 62.79(11) ?
O3 Eu1 C13 2_676 . 79.18(11) ?
O6 Eu1 C13 2_676 . 103.79(13) ?
O5 Eu1 C13 . . 102.11(13) ?
O2 Eu1 C13 . . 26.59(12) ?
O1 Eu1 C13 . . 26.61(12) ?
O4 Eu1 C13 . . 154.90(11) ?
O3 Eu1 C13 . . 153.35(11) ?
N1 Eu1 C13 . . 80.57(12) ?
N2 Eu1 C13 . . 94.65(12) ?
O3 Eu1 C15 2_676 . 99.99(11) ?
O6 Eu1 C15 2_676 . 82.87(11) ?
O5 Eu1 C15 . . 70.72(11) ?
O2 Eu1 C15 . . 160.62(12) ?
O1 Eu1 C15 . . 146.09(11) ?
O4 Eu1 C15 . . 25.08(10) ?
O3 Eu1 C15 . . 25.89(10) ?
N1 Eu1 C15 . . 96.31(11) ?
N2 Eu1 C15 . . 89.71(11) ?
C13 Eu1 C15 . . 172.71(13) ?
O3 Eu1 Eu1 2_676 2_676 39.20(7) ?
O6 Eu1 Eu1 2_676 2_676 69.54(7) ?
O5 Eu1 Eu1 . 2_676 68.14(7) ?
O2 Eu1 Eu1 . 2_676 122.20(8) ?
O1 Eu1 Eu1 . 2_676 111.19(7) ?
O4 Eu1 Eu1 . 2_676 85.93(7) ?
O3 Eu1 Eu1 . 2_676 35.19(6) ?
N1 Eu1 Eu1 . 2_676 143.56(8) ?
N2 Eu1 Eu1 . 2_676 137.30(8) ?
C13 Eu1 Eu1 . 2_676 118.30(9) ?
C15 Eu1 Eu1 . 2_676 60.89(9) ?
C15 O3 Eu1 . 2_676 160.5(3) ?
C15 O3 Eu1 . . 91.8(3) ?
Eu1 O3 Eu1 2_676 . 105.60(10) ?
C15 O4 Eu1 . . 96.1(2) ?
C13 O2 Eu1 . . 92.9(3) ?
C13 O1 Eu1 . . 92.1(3) ?
C17 O5 Eu1 . . 139.2(3) ?
C1 N1 C5 . . 118.2(4) ?
C1 N1 Eu1 . . 120.9(3) ?
C5 N1 Eu1 . . 120.7(3) ?
N1 C1 C2 . . 123.7(4) ?
N1 C1 H1 . . 118.2 ?
C2 C1 H1 . . 118.2 ?
C3 C2 C1 . . 118.2(5) ?
C3 C2 H2 . . 120.9 ?
C1 C2 H2 . . 120.9 ?
C2 C3 C4 . . 120.5(4) ?
C2 C3 H3 . . 119.8 ?
C4 C3 H3 . . 119.8 ?
C3 C4 C5 . . 117.4(4) ?
C3 C4 C9 . . 123.4(5) ?
C5 C4 C9 . . 119.2(5) ?
C10 C7 C6 . . 117.6(5) ?
C10 C7 C8 . . 123.9(5) ?
C6 C7 C8 . . 118.5(5) ?
N2 C6 C7 . . 122.5(4) ?
N2 C6 C5 . . 118.0(4) ?
C7 C6 C5 . . 119.5(4) ?
C12 N2 C6 . . 117.9(4) ?
C12 N2 Eu1 . . 122.8(3) ?
C6 N2 Eu1 . . 118.7(3) ?
N2 C12 C11 . . 123.2(5) ?
N2 C12 H8 . . 118.4 ?
C11 C12 H8 . . 118.4 ?
C10 C11 C12 . . 118.8(5) ?
C10 C11 H7 . . 120.6 ?
C12 C11 H7 . . 120.6 ?
C11 C10 C7 . . 120.0(5) ?
C11 C10 H6 . . 120.0 ?
C7 C10 H6 . . 120.0 ?
N1 C5 C4 . . 122.1(4) ?
N1 C5 C6 . . 118.6(4) ?
C4 C5 C6 . . 119.3(4) ?
O4 C15 O3 . . 120.4(4) ?
O4 C15 C16 . . 121.0(4) ?
O3 C15 C16 . . 118.5(4) ?
O4 C15 Eu1 . . 58.8(2) ?
O3 C15 Eu1 . . 62.3(2) ?
C16 C15 Eu1 . . 172.3(3) ?
O2 C13 O1 . . 121.4(4) ?
O2 C13 C14 . . 119.9(4) ?
O1 C13 C14 . . 118.8(5) ?
O2 C13 Eu1 . . 60.5(2) ?
O1 C13 Eu1 . . 61.3(2) ?
C14 C13 Eu1 . . 173.6(3) ?
C9 C8 C7 . . 122.1(5) ?
C9 C8 H5 . . 119.0 ?
C7 C8 H5 . . 119.0 ?
C17 O6 Eu1 . 2_676 136.1(3) ?
C13 C14 H9A . . 109.5 ?
C13 C14 H9B . . 109.5 ?
H9A C14 H9B . . 109.5 ?
C13 C14 H9C . . 109.5 ?
H9A C14 H9C . . 109.5 ?
H9B C14 H9C . . 109.5 ?
C15 C16 H10A . . 109.5 ?
C15 C16 H10B . . 109.5 ?
H10A C16 H10B . . 109.5 ?
C15 C16 H10C . . 109.5 ?
H10A C16 H10C . . 109.5 ?
H10B C16 H10C . . 109.5 ?
C8 C9 C4 . . 121.4(5) ?
C8 C9 H4 . . 119.3 ?
C4 C9 H4 . . 119.3 ?
C17 C18 H11A . . 109.5 ?
C17 C18 H11B . . 109.5 ?
H11A C18 H11B . . 109.5 ?
C17 C18 H11C . . 109.5 ?
H11A C18 H11C . . 109.5 ?
H11B C18 H11C . . 109.5 ?
O5 C17 O6 . . 125.1(4) ?
O5 C17 C18 . . 117.4(4) ?
O6 C17 C18 . . 117.5(4) ?

loop_
_geom_bond_atom_site_label_1
_geom_bond_atom_site_label_2
_geom_bond_site_symmetry_2
_geom_bond_distance
_geom_bond_publ_flag
Eu1 O3 2_676 2.358(3) ?
Eu1 O6 2_676 2.374(3) ?
Eu1 O5 . 2.377(3) ?
Eu1 O2 . 2.453(3) ?
Eu1 O1 . 2.470(3) ?
Eu1 O4 . 2.513(3) ?
Eu1 O3 . 2.586(3) ?
Eu1 N1 . 2.594(3) ?
Eu1 N2 . 2.649(4) ?
Eu1 C13 . 2.815(5) ?
Eu1 C15 . 2.920(4) ?
Eu1 Eu1 2_676 3.9409(8) ?
O3 C15 . 1.276(5) ?
O3 Eu1 2_676 2.358(3) ?
O4 C15 . 1.245(5) ?
O2 C13 . 1.262(6) ?
O1 C13 . 1.262(5) ?
O5 C17 . 1.256(5) ?
N1 C1 . 1.319(6) ?
N1 C5 . 1.351(5) ?
C1 C2 . 1.402(6) ?
C1 H1 . 0.9300 ?
C2 C3 . 1.352(7) ?
C2 H2 . 0.9300 ?
C3 C4 . 1.399(7) ?
C3 H3 . 0.9300 ?
C4 C5 . 1.410(6) ?
C4 C9 . 1.437(7) ?
C7 C10 . 1.384(7) ?
C7 C6 . 1.415(6) ?
C7 C8 . 1.438(7) ?
C6 N2 . 1.355(5) ?
C6 C5 . 1.448(6) ?
N2 C12 . 1.311(6) ?
C12 C11 . 1.411(7) ?
C12 H8 . 0.9300 ?
C11 C10 . 1.358(7) ?
C11 H7 . 0.9300 ?
C10 H6 . 0.9300 ?
C15 C16 . 1.500(6) ?
C13 C14 . 1.508(6) ?
C8 C9 . 1.324(8) ?
C8 H5 . 0.9300 ?
O6 C17 . 1.273(5) ?
O6 Eu1 2_676 2.374(3) ?
C14 H9A . 0.9600 ?
C14 H9B . 0.9600 ?
C14 H9C . 0.9600 ?
C16 H10A . 0.9600 ?
C16 H10B . 0.9600 ?
C16 H10C . 0.9600 ?
C9 H4 . 0.9300 ?
C18 C17 . 1.492(6) ?
C18 H11A . 0.9600 ?
C18 H11B . 0.9600 ?
C18 H11C . 0.9600 ?

loop_
_geom_hbond_atom_site_label_D
_geom_hbond_atom_site_label_H
_geom_hbond_atom_site_label_A
_geom_hbond_site_symmetry_A
_geom_hbond_distance_DH
_geom_hbond_distance_HA
_geom_hbond_distance_DA
_geom_hbond_angle_DHA
C2 H2 O2 1_655 0.93 2.57 3.287(6) 134.5
C12 H8 O6 2_676 0.93 2.44 3.078(6) 126.3
C16 H10C O1 1_565 0.96 2.45 3.390(6) 164.6
